data_8000161
loop_
_publ_author_name
'Wang, Xiang-Shan'
'Zhang, Mei-Mei'
'Jiang, Hong'
'Yao, Chang-Sheng'
'Tu, Shu-Jiang'

_publ_section_title
;
 Unexpected Spiro-benzoquinolines in the Reaction of
 N-(Arylidene)naphthalen-2-amine, Arylaldehyde, and 1,3-Dimethylbarbituric
 Acid in Water
;
_journal_issue 3
_journal_name_full 'Chemistry Letters'
_journal_page_first 450
_journal_paper_doi 10.1246/cl.2007.450
_journal_volume 36
_journal_year 2007
_chemical_absolute_configuration unk
_chemical_formula_moiety 'C30 H25 N3 O3'
_chemical_formula_sum 'C30 H25 N3 O3'
_chemical_formula_weight 475.53
_space_group_IT_number 29
_symmetry_cell_setting orthorhombic
_symmetry_Int_Tables_number 29
_symmetry_space_group_name_Hall 'P 2c -2ac'
_symmetry_space_group_name_H-M 'P c a 21'
_atom_sites_solution_hydrogens geom
_atom_sites_solution_primary direct
_atom_sites_solution_secondary difmap
_audit_creation_method SHELXL-97
_cell_angle_alpha 90.00
_cell_angle_beta 90.00
_cell_angle_gamma 90.00
_cell_formula_units_Z 4
_cell_length_a 15.8386(16)
_cell_length_b 8.5314(8)
_cell_length_c 17.3856(18)
_cell_measurement_reflns_used 8236
_cell_measurement_temperature 173(2)
_cell_measurement_theta_max 25.3
_cell_measurement_theta_min 3.3
_cell_volume 2349.2(4)
_computing_cell_refinement CrystalClear
_computing_data_collection CrystalClear
_computing_data_reduction CrystalStructure
_computing_structure_refinement 'SHELXL-97 (Sheldrick, 1997)'
_computing_structure_solution 'SHELXS-97 (Sheldrick, 1990)'
_diffrn_ambient_temperature 173(2)
_diffrn_detector_area_resol_mean 7.31
_diffrn_measured_fraction_theta_full 0.997
_diffrn_measured_fraction_theta_max 0.997
_diffrn_measurement_device_type 'Rigaku Mercury'
_diffrn_measurement_method \w
_diffrn_radiation_monochromator graphite
_diffrn_radiation_source 'fine-focus sealed tube'
_diffrn_radiation_type MoK\a
_diffrn_radiation_wavelength 0.71070
_diffrn_reflns_av_R_equivalents 0.0358
_diffrn_reflns_av_sigmaI/netI 0.0198
_diffrn_reflns_limit_h_max 19
_diffrn_reflns_limit_h_min -19
_diffrn_reflns_limit_k_max 10
_diffrn_reflns_limit_k_min -10
_diffrn_reflns_limit_l_max 20
_diffrn_reflns_limit_l_min -20
_diffrn_reflns_number 21771
_diffrn_reflns_theta_full 25.35
_diffrn_reflns_theta_max 25.35
_diffrn_reflns_theta_min 3.35
_exptl_absorpt_coefficient_mu 0.088
_exptl_absorpt_correction_T_max 0.9852
_exptl_absorpt_correction_T_min 0.9615
_exptl_absorpt_correction_type multi-scan
_exptl_absorpt_process_details 'Jacobson, R. (1998) Private communication'
_exptl_crystal_colour light-Yellow
_exptl_crystal_density_diffrn 1.344
_exptl_crystal_density_method 'not measured'
_exptl_crystal_description block
_exptl_crystal_F_000 1000
_exptl_crystal_size_max 0.45
_exptl_crystal_size_mid 0.43
_exptl_crystal_size_min 0.17
_refine_diff_density_max 0.232
_refine_diff_density_min -0.270
_refine_diff_density_rms 0.034
_refine_ls_abs_structure_details 'Flack(1983), 2047 Friedel pairs'
_refine_ls_extinction_method none
_refine_ls_goodness_of_fit_ref 1.101
_refine_ls_hydrogen_treatment constr
_refine_ls_matrix_type full
_refine_ls_number_parameters 328
_refine_ls_number_reflns 2224
_refine_ls_number_restraints 1
_refine_ls_restrained_S_all 1.101
_refine_ls_R_factor_all 0.0392
_refine_ls_R_factor_gt 0.0374
_refine_ls_shift/su_max 0.000
_refine_ls_shift/su_mean 0.000
_refine_ls_structure_factor_coef Fsqd
_refine_ls_weighting_details 'calc w=1/[\s^2^(Fo^2^)+(0.0465P)^2^+0.5281P] where P=(Fo^2^+2Fc^2^)/3'
_refine_ls_weighting_scheme calc
_refine_ls_wR_factor_gt 0.0888
_refine_ls_wR_factor_ref 0.0899
_reflns_number_gt 2152
_reflns_number_total 2224
_reflns_threshold_expression >2sigma(I)
_cod_data_source_file 36-450sup1.cif
_cod_data_source_block shelxl
_cod_database_code 8000161

loop_
_symmetry_equiv_pos_as_xyz
'x, y, z'
'-x+1/2, y, z+1/2'
'x+1/2, -y, z'
'-x, -y, z+1/2'

loop_
_atom_site_label
_atom_site_type_symbol
_atom_site_fract_x
_atom_site_fract_y
_atom_site_fract_z
_atom_site_U_iso_or_equiv
_atom_site_adp_type
_atom_site_occupancy
_atom_site_symmetry_multiplicity
_atom_site_calc_flag
_atom_site_refinement_flags
O1 O 0.31000(14) 0.0362(2) 0.70053(12) 0.0467(5) Uani 1 1 d .
O2 O 0.28782(18) 0.5607(3) 0.68960(15) 0.0645(7) Uani 1 1 d .
O3 O 0.22831(13) 0.2994(2) 0.47214(11) 0.0374(5) Uani 1 1 d .
N1 N 0.28457(14) 0.2966(3) 0.69815(13) 0.0345(5) Uani 1 1 d .
N2 N 0.26852(14) 0.4277(3) 0.57903(13) 0.0321(5) Uani 1 1 d .
N3 N 0.15551(14) 0.0073(3) 0.50371(12) 0.0325(5) Uani 1 1 d .
H3 H 0.1039 0.0289 0.4882 0.039 Uiso 1 1 calc R
C1 C 0.26457(16) 0.1370(3) 0.57970(14) 0.0265(6) Uani 1 1 d .
C2 C 0.28994(17) 0.1513(3) 0.66418(15) 0.0329(6) Uani 1 1 d .
C3 C 0.28088(18) 0.4352(3) 0.65776(18) 0.0366(7) Uani 1 1 d .
C4 C 0.25075(17) 0.2921(3) 0.53898(15) 0.0285(6) Uani 1 1 d .
C5 C 0.2912(2) 0.3062(5) 0.78305(17) 0.0545(9) Uani 1 1 d .
H5A H 0.2440 0.3682 0.8033 0.082 Uiso 1 1 calc R
H5B H 0.3447 0.3564 0.7971 0.082 Uiso 1 1 calc R
H5C H 0.2892 0.2004 0.8049 0.082 Uiso 1 1 calc R
C6 C 0.2715(2) 0.5764(3) 0.5364(2) 0.0466(8) Uani 1 1 d .
H6A H 0.3190 0.6396 0.5550 0.070 Uiso 1 1 calc R
H6B H 0.2187 0.6339 0.5444 0.070 Uiso 1 1 calc R
H6C H 0.2789 0.5549 0.4815 0.070 Uiso 1 1 calc R
C7 C 0.33502(17) 0.0413(3) 0.53654(15) 0.0290(6) Uani 1 1 d .
H7 H 0.3567 -0.0388 0.5736 0.035 Uiso 1 1 calc R
C8 C 0.30036(17) -0.0476(3) 0.46745(15) 0.0275(6) Uani 1 1 d .
C9 C 0.21448(17) -0.0570(3) 0.45383(15) 0.0300(6) Uani 1 1 d .
C10 C 0.18157(17) 0.0376(3) 0.58182(16) 0.0308(6) Uani 1 1 d .
H10 H 0.1950 -0.0653 0.6065 0.037 Uiso 1 1 calc R
C11 C 0.40745(16) 0.1534(3) 0.52014(16) 0.0310(6) Uani 1 1 d .
C12 C 0.46586(17) 0.1871(3) 0.57796(18) 0.0363(6) Uani 1 1 d .
H12 H 0.4626 0.1330 0.6256 0.044 Uiso 1 1 calc R
C13 C 0.52835(19) 0.2980(4) 0.5668(2) 0.0481(8) Uani 1 1 d .
H13 H 0.5672 0.3206 0.6069 0.058 Uiso 1 1 calc R
C14 C 0.5343(2) 0.3763(4) 0.4971(2) 0.0515(9) Uani 1 1 d .
H14 H 0.5773 0.4523 0.4894 0.062 Uiso 1 1 calc R
C15 C 0.4779(2) 0.3434(4) 0.4395(2) 0.0455(7) Uani 1 1 d .
H15 H 0.4821 0.3964 0.3916 0.055 Uiso 1 1 calc R
C16 C 0.41490(19) 0.2338(3) 0.45056(17) 0.0362(6) Uani 1 1 d .
H16 H 0.3761 0.2127 0.4102 0.043 Uiso 1 1 calc R
C17 C 0.18314(19) -0.1324(3) 0.38658(16) 0.0365(6) Uani 1 1 d .
H17 H 0.1243 -0.1316 0.3762 0.044 Uiso 1 1 calc R
C18 C 0.2364(2) -0.2051(3) 0.33737(17) 0.0365(7) Uani 1 1 d .
H18 H 0.2145 -0.2528 0.2922 0.044 Uiso 1 1 calc R
C19 C 0.32397(19) -0.2113(3) 0.35211(15) 0.0323(6) Uani 1 1 d .
C20 C 0.3793(2) -0.2951(3) 0.30360(17) 0.0401(7) Uani 1 1 d .
H20 H 0.3573 -0.3466 0.2595 0.048 Uiso 1 1 calc R
C21 C 0.4639(2) -0.3037(3) 0.31884(18) 0.0425(7) Uani 1 1 d .
H21 H 0.5004 -0.3591 0.2851 0.051 Uiso 1 1 calc R
C22 C 0.4964(2) -0.2301(4) 0.38465(18) 0.0408(7) Uani 1 1 d .
H22 H 0.5549 -0.2379 0.3962 0.049 Uiso 1 1 calc R
C23 C 0.44428(18) -0.1474(3) 0.43221(17) 0.0343(6) Uani 1 1 d .
H23 H 0.4676 -0.0980 0.4763 0.041 Uiso 1 1 calc R
C24 C 0.35633(17) -0.1327(3) 0.41785(15) 0.0302(6) Uani 1 1 d .
C25 C 0.11200(17) 0.1145(3) 0.62822(15) 0.0315(6) Uani 1 1 d .
C26 C 0.09618(18) 0.0629(4) 0.70252(17) 0.0405(7) Uani 1 1 d .
H26 H 0.1301 -0.0179 0.7240 0.049 Uiso 1 1 calc R
C27 C 0.0315(2) 0.1279(4) 0.74594(18) 0.0477(8) Uani 1 1 d .
H27 H 0.0209 0.0907 0.7965 0.057 Uiso 1 1 calc R
C28 C -0.0173(2) 0.2461(4) 0.7157(2) 0.0496(8) Uani 1 1 d .
H28 H -0.0618 0.2902 0.7452 0.059 Uiso 1 1 calc R
C29 C -0.0013(2) 0.3012(4) 0.64166(19) 0.0454(8) Uani 1 1 d .
H29 H -0.0342 0.3842 0.6209 0.054 Uiso 1 1 calc R
C30 C 0.06295(17) 0.2342(3) 0.59849(17) 0.0363(6) Uani 1 1 d .
H30 H 0.0734 0.2710 0.5478 0.044 Uiso 1 1 calc R

loop_
_atom_site_aniso_label
_atom_site_aniso_U_11
_atom_site_aniso_U_22
_atom_site_aniso_U_33
_atom_site_aniso_U_23
_atom_site_aniso_U_13
_atom_site_aniso_U_12
O1 0.0624(13) 0.0493(13) 0.0282(10) 0.0072(10) -0.0051(10) 0.0118(11)
O2 0.0951(19) 0.0441(14) 0.0545(15) -0.0243(12) 0.0104(14) -0.0166(12)
O3 0.0502(12) 0.0341(10) 0.0279(10) 0.0047(9) -0.0069(9) -0.0004(9)
N1 0.0378(12) 0.0444(14) 0.0212(11) -0.0080(10) -0.0001(10) 0.0002(10)
N2 0.0381(12) 0.0243(11) 0.0340(12) 0.0000(10) 0.0031(10) -0.0011(9)
N3 0.0341(11) 0.0355(11) 0.0278(11) -0.0053(10) -0.0017(10) -0.0008(10)
C1 0.0320(13) 0.0239(12) 0.0237(12) -0.0016(11) -0.0015(11) -0.0008(10)
C2 0.0356(14) 0.0397(16) 0.0235(13) 0.0019(12) -0.0010(11) 0.0037(12)
C3 0.0392(15) 0.0361(16) 0.0344(15) -0.0110(13) 0.0054(13) -0.0039(12)
C4 0.0310(13) 0.0266(12) 0.0279(15) -0.0014(11) 0.0001(12) 0.0006(11)
C5 0.061(2) 0.079(2) 0.0232(15) -0.0121(16) -0.0006(14) -0.0015(18)
C6 0.0555(19) 0.0257(14) 0.059(2) 0.0043(15) -0.0024(16) -0.0008(13)
C7 0.0366(14) 0.0257(12) 0.0247(12) -0.0013(11) -0.0011(12) -0.0005(11)
C8 0.0379(14) 0.0208(12) 0.0238(13) -0.0005(10) -0.0010(11) -0.0004(11)
C9 0.0385(14) 0.0225(12) 0.0290(14) 0.0014(10) -0.0013(12) -0.0015(10)
C10 0.0377(14) 0.0279(13) 0.0266(13) 0.0019(11) -0.0015(12) -0.0018(11)
C11 0.0318(13) 0.0252(13) 0.0360(15) -0.0036(11) 0.0011(12) 0.0028(11)
C12 0.0372(15) 0.0355(15) 0.0362(15) -0.0079(12) -0.0024(13) 0.0060(12)
C13 0.0364(16) 0.0460(18) 0.062(2) -0.0212(17) -0.0095(16) -0.0013(14)
C14 0.0451(17) 0.0355(16) 0.074(2) -0.0104(17) 0.0054(17) -0.0109(14)
C15 0.0487(18) 0.0317(15) 0.0562(19) -0.0004(15) 0.0078(16) -0.0028(13)
C16 0.0424(16) 0.0305(14) 0.0358(15) -0.0016(12) -0.0013(13) -0.0014(12)
C17 0.0407(16) 0.0352(15) 0.0335(15) -0.0032(13) -0.0048(13) -0.0056(12)
C18 0.0502(18) 0.0302(14) 0.0290(14) -0.0060(12) -0.0033(13) -0.0058(12)
C19 0.0469(17) 0.0236(13) 0.0265(14) 0.0022(11) 0.0010(12) -0.0021(12)
C20 0.0592(19) 0.0324(14) 0.0285(14) -0.0051(12) 0.0043(14) 0.0006(13)
C21 0.0532(19) 0.0353(16) 0.0390(17) -0.0065(13) 0.0090(15) 0.0089(13)
C22 0.0443(17) 0.0386(16) 0.0394(16) -0.0013(14) 0.0022(14) 0.0085(14)
C23 0.0464(16) 0.0246(13) 0.0319(14) -0.0023(12) 0.0011(13) 0.0010(12)
C24 0.0420(15) 0.0202(12) 0.0285(14) 0.0007(11) 0.0008(12) -0.0007(11)
C25 0.0365(14) 0.0306(13) 0.0273(13) -0.0019(11) -0.0014(11) -0.0070(11)
C26 0.0467(16) 0.0440(16) 0.0309(15) 0.0036(13) 0.0008(14) -0.0042(13)
C27 0.0501(18) 0.061(2) 0.0324(16) 0.0035(15) 0.0089(15) -0.0019(16)
C28 0.0439(17) 0.060(2) 0.0451(18) -0.0085(16) 0.0137(15) -0.0013(16)
C29 0.0407(16) 0.0477(19) 0.0477(18) 0.0023(15) 0.0039(15) 0.0072(14)
C30 0.0385(15) 0.0379(15) 0.0324(15) 0.0006(12) 0.0007(13) -0.0026(12)

loop_
_atom_type_symbol
_atom_type_description
_atom_type_scat_dispersion_real
_atom_type_scat_dispersion_imag
_atom_type_scat_source
C C 0.0033 0.0000 'International Tables Vol C Tables 4.2.6.8 and 6.1.1.4'
H H 0.0000 0.0000 'International Tables Vol C Tables 4.2.6.8 and 6.1.1.4'
N N 0.0061 0.0000 'International Tables Vol C Tables 4.2.6.8 and 6.1.1.4'
O O 0.0106 0.0000 'International Tables Vol C Tables 4.2.6.8 and 6.1.1.4'

loop_
_geom_angle_atom_site_label_1
_geom_angle_atom_site_label_2
_geom_angle_atom_site_label_3
_geom_angle
C2 N1 C3 123.9(2)
C2 N1 C5 118.2(3)
C3 N1 C5 117.6(3)
C4 N2 C3 124.5(2)
C4 N2 C6 118.4(2)
C3 N2 C6 117.0(2)
C9 N3 C10 117.8(2)
C9 N3 H3 121.1
C10 N3 H3 121.1
C4 C1 C2 114.7(2)
C4 C1 C10 111.3(2)
C2 C1 C10 104.0(2)
C4 C1 C7 109.4(2)
C2 C1 C7 108.3(2)
C10 C1 C7 109.02(19)
O1 C2 N1 121.5(2)
O1 C2 C1 120.4(3)
N1 C2 C1 117.9(2)
O2 C3 N1 121.5(3)
O2 C3 N2 120.4(3)
N1 C3 N2 118.1(3)
O3 C4 N2 119.9(2)
O3 C4 C1 122.2(2)
N2 C4 C1 117.8(2)
N1 C5 H5A 109.5
N1 C5 H5B 109.5
H5A C5 H5B 109.5
N1 C5 H5C 109.5
H5A C5 H5C 109.5
H5B C5 H5C 109.5
N2 C6 H6A 109.5
N2 C6 H6B 109.5
H6A C6 H6B 109.5
N2 C6 H6C 109.5
H6A C6 H6C 109.5
H6B C6 H6C 109.5
C11 C7 C8 115.9(2)
C11 C7 C1 107.34(19)
C8 C7 C1 112.3(2)
C11 C7 H7 106.9
C8 C7 H7 106.9
C1 C7 H7 106.9
C9 C8 C24 118.4(2)
C9 C8 C7 121.2(2)
C24 C8 C7 120.2(2)
C8 C9 N3 122.1(2)
C8 C9 C17 120.6(3)
N3 C9 C17 117.2(2)
N3 C10 C25 111.8(2)
N3 C10 C1 108.4(2)
C25 C10 C1 112.9(2)
N3 C10 H10 107.9
C25 C10 H10 107.9
C1 C10 H10 107.9
C16 C11 C12 117.8(3)
C16 C11 C7 122.4(2)
C12 C11 C7 119.6(2)
C13 C12 C11 120.9(3)
C13 C12 H12 119.5
C11 C12 H12 119.5
C12 C13 C14 120.1(3)
C12 C13 H13 120.0
C14 C13 H13 120.0
C15 C14 C13 119.7(3)
C15 C14 H14 120.2
C13 C14 H14 120.2
C14 C15 C16 120.5(3)
C14 C15 H15 119.8
C16 C15 H15 119.8
C15 C16 C11 121.0(3)
C15 C16 H16 119.5
C11 C16 H16 119.5
C18 C17 C9 120.6(3)
C18 C17 H17 119.7
C9 C17 H17 119.7
C17 C18 C19 121.0(3)
C17 C18 H18 119.5
C19 C18 H18 119.5
C20 C19 C18 121.4(3)
C20 C19 C24 119.7(3)
C18 C19 C24 118.9(3)
C21 C20 C19 121.3(3)
C21 C20 H20 119.3
C19 C20 H20 119.3
C20 C21 C22 119.6(3)
C20 C21 H21 120.2
C22 C21 H21 120.2
C23 C22 C21 120.2(3)
C23 C22 H22 119.9
C21 C22 H22 119.9
C22 C23 C24 122.2(3)
C22 C23 H23 118.9
C24 C23 H23 118.9
C23 C24 C19 117.0(2)
C23 C24 C8 123.0(2)
C19 C24 C8 120.0(3)
C30 C25 C26 118.7(3)
C30 C25 C10 121.9(2)
C26 C25 C10 119.3(2)
C25 C26 C27 120.9(3)
C25 C26 H26 119.6
C27 C26 H26 119.6
C28 C27 C26 120.0(3)
C28 C27 H27 120.0
C26 C27 H27 120.0
C27 C28 C29 120.0(3)
C27 C28 H28 120.0
C29 C28 H28 120.0
C30 C29 C28 119.5(3)
C30 C29 H29 120.2
C28 C29 H29 120.2
C25 C30 C29 120.9(3)
C25 C30 H30 119.5
C29 C30 H30 119.5

loop_
_geom_bond_atom_site_label_1
_geom_bond_atom_site_label_2
_geom_bond_distance
O1 C2 1.210(3)
O2 C3 1.210(4)
O3 C4 1.217(3)
N1 C2 1.376(4)
N1 C3 1.377(4)
N1 C5 1.482(4)
N2 C4 1.379(3)
N2 C3 1.384(4)
N2 C6 1.470(4)
N3 C9 1.388(3)
N3 C10 1.443(3)
N3 H3 0.8800
C1 C4 1.517(3)
C1 C2 1.528(4)
C1 C10 1.565(4)
C1 C7 1.573(4)
C5 H5A 0.9800
C5 H5B 0.9800
C5 H5C 0.9800
C6 H6A 0.9800
C6 H6B 0.9800
C6 H6C 0.9800
C7 C11 1.521(4)
C7 C8 1.523(4)
C7 H7 1.0000
C8 C9 1.383(4)
C8 C24 1.434(4)
C9 C17 1.424(4)
C10 C25 1.515(4)
C10 H10 1.0000
C11 C16 1.395(4)
C11 C12 1.396(4)
C12 C13 1.383(4)
C12 H12 0.9500
C13 C14 1.386(5)
C13 H13 0.9500
C14 C15 1.373(5)
C14 H14 0.9500
C15 C16 1.381(4)
C15 H15 0.9500
C16 H16 0.9500
C17 C18 1.352(4)
C17 H17 0.9500
C18 C19 1.412(4)
C18 H18 0.9500
C19 C20 1.411(4)
C19 C24 1.421(4)
C20 C21 1.368(5)
C20 H20 0.9500
C21 C22 1.403(4)
C21 H21 0.9500
C22 C23 1.365(4)
C22 H22 0.9500
C23 C24 1.421(4)
C23 H23 0.9500
C25 C30 1.383(4)
C25 C26 1.387(4)
C26 C27 1.388(4)
C26 H26 0.9500
C27 C28 1.376(5)
C27 H27 0.9500
C28 C29 1.393(5)
C28 H28 0.9500
C29 C30 1.388(4)
C29 H29 0.9500
C30 H30 0.9500

loop_
_geom_hbond_atom_site_label_D
_geom_hbond_atom_site_label_H
_geom_hbond_atom_site_label_A
_geom_hbond_distance_DH
_geom_hbond_distance_HA
_geom_hbond_distance_DA
_geom_hbond_angle_DHA
_geom_hbond_site_symmetry_A
C18 H18 O2 0.95 2.39 3.277(4) 155.2 2_544

loop_
_geom_torsion_atom_site_label_1
_geom_torsion_atom_site_label_2
_geom_torsion_atom_site_label_3
_geom_torsion_atom_site_label_4
_geom_torsion
C3 N1 C2 O1 164.9(3)
C5 N1 C2 O1 -9.2(4)
C3 N1 C2 C1 -18.8(4)
C5 N1 C2 C1 167.2(3)
C4 C1 C2 O1 -173.3(3)
C10 C1 C2 O1 65.0(3)
C7 C1 C2 O1 -50.8(3)
C4 C1 C2 N1 10.3(3)
C10 C1 C2 N1 -111.4(3)
C7 C1 C2 N1 132.8(2)
C2 N1 C3 O2 -169.7(3)
C5 N1 C3 O2 4.3(4)
C2 N1 C3 N2 10.6(4)
C5 N1 C3 N2 -175.4(3)
C4 N2 C3 O2 -172.6(3)
C6 N2 C3 O2 5.0(4)
C4 N2 C3 N1 7.2(4)
C6 N2 C3 N1 -175.3(2)
C3 N2 C4 O3 168.9(3)
C6 N2 C4 O3 -8.6(4)
C3 N2 C4 C1 -14.2(4)
C6 N2 C4 C1 168.3(2)
C2 C1 C4 O3 -178.1(2)
C10 C1 C4 O3 -60.5(3)
C7 C1 C4 O3 60.0(3)
C2 C1 C4 N2 5.0(3)
C10 C1 C4 N2 122.7(2)
C7 C1 C4 N2 -116.8(2)
C4 C1 C7 C11 45.9(3)
C2 C1 C7 C11 -79.7(3)
C10 C1 C7 C11 167.8(2)
C4 C1 C7 C8 -82.6(2)
C2 C1 C7 C8 151.7(2)
C10 C1 C7 C8 39.2(3)
C11 C7 C8 C9 -132.5(3)
C1 C7 C8 C9 -8.7(3)
C11 C7 C8 C24 51.8(3)
C1 C7 C8 C24 175.6(2)
C24 C8 C9 N3 172.9(2)
C7 C8 C9 N3 -2.9(4)
C24 C8 C9 C17 -8.0(4)
C7 C8 C9 C17 176.2(2)
C10 N3 C9 C8 -20.6(4)
C10 N3 C9 C17 160.3(2)
C9 N3 C10 C25 177.4(2)
C9 N3 C10 C1 52.3(3)
C4 C1 C10 N3 60.3(3)
C2 C1 C10 N3 -175.8(2)
C7 C1 C10 N3 -60.5(3)
C4 C1 C10 C25 -64.1(3)
C2 C1 C10 C25 59.8(3)
C7 C1 C10 C25 175.1(2)
C8 C7 C11 C16 32.2(3)
C1 C7 C11 C16 -94.2(3)
C8 C7 C11 C12 -152.4(2)
C1 C7 C11 C12 81.2(3)
C16 C11 C12 C13 0.8(4)
C7 C11 C12 C13 -174.7(2)
C11 C12 C13 C14 -0.8(4)
C12 C13 C14 C15 0.2(5)
C13 C14 C15 C16 0.4(5)
C14 C15 C16 C11 -0.4(5)
C12 C11 C16 C15 -0.2(4)
C7 C11 C16 C15 175.2(3)
C8 C9 C17 C18 4.4(4)
N3 C9 C17 C18 -176.4(2)
C9 C17 C18 C19 1.4(4)
C17 C18 C19 C20 176.0(3)
C17 C18 C19 C24 -3.2(4)
C18 C19 C20 C21 -178.6(3)
C24 C19 C20 C21 0.6(4)
C19 C20 C21 C22 1.1(4)
C20 C21 C22 C23 -1.6(5)
C21 C22 C23 C24 0.3(4)
C22 C23 C24 C19 1.4(4)
C22 C23 C24 C8 179.4(3)
C20 C19 C24 C23 -1.8(4)
C18 C19 C24 C23 177.5(2)
C20 C19 C24 C8 -179.9(2)
C18 C19 C24 C8 -0.6(4)
C9 C8 C24 C23 -171.8(2)
C7 C8 C24 C23 4.0(4)
C9 C8 C24 C19 6.1(4)
C7 C8 C24 C19 -178.0(2)
N3 C10 C25 C30 -43.0(3)
C1 C10 C25 C30 79.5(3)
N3 C10 C25 C26 136.4(3)
C1 C10 C25 C26 -101.1(3)
C30 C25 C26 C27 1.1(4)
C10 C25 C26 C27 -178.3(3)
C25 C26 C27 C28 -0.7(5)
C26 C27 C28 C29 -0.4(5)
C27 C28 C29 C30 1.1(5)
C26 C25 C30 C29 -0.4(4)
C10 C25 C30 C29 179.0(3)
C28 C29 C30 C25 -0.7(5)
